data_7707177
loop_
_publ_author_name
'Ghosh, Subrata'
'Kamilya, Sujit'
'Pramanik, Titas'
'Mohanty, Ashutosh'
'Rouzi\`eres, Mathieu'
'Herchel, Radovan'
'Mehta, Sakshi'
'Mondal, Abhishake'

_publ_section_title
;
 Thermo- and photoinduced spin state switching in an iron(II) 2D
 coordination network associated with large light-induced thermal
 hysteresis and tuning of dimensionality <i>via</i> ligand modulation.
;
_journal_issue 22
_journal_name_full 'Dalton transactions (Cambridge, England : 2003)'
_journal_page_first 7725
_journal_page_last 7735
_journal_paper_doi 10.1039/d1dt00212k
_journal_volume 50
_journal_year 2021
_chemical_formula_moiety 'C36 H32 Fe N6 O6 S2 Se2'
_chemical_formula_sum 'C36 H32 Fe N6 O6 S2 Se2'
_chemical_formula_weight 922.56
_space_group_crystal_system monoclinic
_space_group_IT_number 15
_space_group_name_Hall '-I 2ya'
_space_group_name_H-M_alt 'I 1 2/a 1'
_atom_sites_solution_hydrogens mixed
_audit_creation_date 2021-03-05
_audit_creation_method
;
Olex2 1.3
(compiled 2020.07.31 svn.rc2a77460 for OlexSys, GUI svn.r6145)
;
_audit_update_record
;
2021-03-05 deposited with the CCDC.	2021-04-22 downloaded from the CCDC.
;
_cell_angle_alpha 90
_cell_angle_beta 96.254(2)
_cell_angle_gamma 90
_cell_formula_units_Z 4
_cell_length_a 19.7511(6)
_cell_length_b 7.8183(2)
_cell_length_c 26.7494(7)
_cell_measurement_reflns_used 8734
_cell_measurement_temperature 120(2)
_cell_measurement_theta_max 27.43
_cell_measurement_theta_min 3.86
_cell_volume 4106.1(2)
_computing_cell_refinement 'CrysAlisPro 1.171.38.46 (Rigaku OD, 2015)'
_computing_data_collection 'CrysAlisPro 1.171.38.46 (Rigaku OD, 2015)'
_computing_data_reduction 'CrysAlisPro 1.171.38.46 (Rigaku OD, 2015)'
_computing_molecular_graphics 'Olex2 1.3 (Dolomanov et al., 2009)'
_computing_publication_material 'Olex2 1.3 (Dolomanov et al., 2009)'
_computing_structure_refinement 'SHELXL 2018/3 (Sheldrick, 2015)'
_computing_structure_solution 'SHELXT 2014/5 (Sheldrick, 2014)'
_diffrn_ambient_temperature 120(2)
_diffrn_measured_fraction_theta_full 0.998
_diffrn_measured_fraction_theta_max 0.998
_diffrn_measurement_device_type 'Xcalibur, Eos, Nova'
_diffrn_measurement_method '\w scans'
_diffrn_radiation_type MoK\a
_diffrn_radiation_wavelength 0.71073
_diffrn_reflns_av_R_equivalents 0.0467
_diffrn_reflns_av_unetI/netI 0.0334
_diffrn_reflns_Laue_measured_fraction_full 0.998
_diffrn_reflns_Laue_measured_fraction_max 0.998
_diffrn_reflns_limit_h_max 25
_diffrn_reflns_limit_h_min -25
_diffrn_reflns_limit_k_max 10
_diffrn_reflns_limit_k_min -10
_diffrn_reflns_limit_l_max 34
_diffrn_reflns_limit_l_min -34
_diffrn_reflns_number 27383
_diffrn_reflns_point_group_measured_fraction_full 0.998
_diffrn_reflns_point_group_measured_fraction_max 0.998
_diffrn_reflns_theta_full 25.242
_diffrn_reflns_theta_max 27.483
_diffrn_reflns_theta_min 3.367
_diffrn_source 'fine-focus sealed tube'
_exptl_absorpt_coefficient_mu 2.291
_exptl_absorpt_correction_T_max 0.586
_exptl_absorpt_correction_T_min 0.438
_exptl_absorpt_correction_type multi-scan
_exptl_absorpt_process_details 'CrysAlis RED (Oxford Diffraction,2015)'
_exptl_crystal_colour YELLOW
_exptl_crystal_density_diffrn 1.492
_exptl_crystal_description BLOCK
_exptl_crystal_F_000 1856
_exptl_crystal_size_max 0.42
_exptl_crystal_size_mid 0.36
_exptl_crystal_size_min 0.28
_refine_diff_density_max 1.267
_refine_diff_density_min -0.692
_refine_diff_density_rms 0.072
_refine_ls_extinction_method none
_refine_ls_goodness_of_fit_ref 1.050
_refine_ls_hydrogen_treatment mixed
_refine_ls_matrix_type full
_refine_ls_number_parameters 257
_refine_ls_number_reflns 4700
_refine_ls_number_restraints 0
_refine_ls_restrained_S_all 1.050
_refine_ls_R_factor_all 0.0497
_refine_ls_R_factor_gt 0.0387
_refine_ls_shift/su_max 0.001
_refine_ls_shift/su_mean 0.000
_refine_ls_structure_factor_coef Fsqd
_refine_ls_weighting_details 'w=1/[\s^2^(Fo^2^)+(0.0392P)^2^+8.7521P] where P=(Fo^2^+2Fc^2^)/3'
_refine_ls_weighting_scheme calc
_refine_ls_wR_factor_gt 0.0908
_refine_ls_wR_factor_ref 0.0968
_reflns_Friedel_coverage 0.000
_reflns_number_gt 3887
_reflns_number_total 4700
_reflns_threshold_expression 'I > 2\s(I)'
_cod_data_source_file d1dt00212k2.cif
_cod_data_source_block complex2_120K
_cod_depositor_comments 'Adding full bibliography for 7707175--7707178.cif.'
_cod_database_code 7707177
_shelx_shelxl_version_number 2018/3
_shelx_space_group_comment
;
The symmetry employed for this shelxl refinement is uniquely defined
by the following loop, which should always be used as a source of
symmetry information in preference to the above space-group names.
They are only intended as comments.
;
_olex2_refinement_description
;
1. Fixed Uiso
 At 1.2 times of:
  All C(H) groups, All C(H,H) groups
 At 1.5 times of:
  All C(H,H,H) groups
2. Others
 Sof(C18B)=1-FVAR(1)
 Sof(C18A)=FVAR(1)
 Fixed Sof: H18A(0.5) H18B(0.5) H18C(0.5) H18D(0.5) H18E(0.5) H18F(0.5)
3.a Secondary CH2 refined with riding coordinates:
 C12(H12A,H12B), C11(H11A,H11B)
3.b Aromatic/amide H refined with riding coordinates:
 C6(H6), C17(H17), C16(H16), C5(H5), C15(H15), C14(H14), C3(H3), C2(H2)
3.c Idealised Me refined as rotating group:
 C18B(H18A,H18B,H18C), C18A(H18D,H18E,H18F)
;
_smtbx_masks_void_probe_radius 1.2
_smtbx_masks_void_truncation_radius 1.2
_olex2_submission_special_instructions 'No special instructions were received'

loop_
_space_group_symop_operation_xyz
'x, y, z'
'-x+1/2, y, -z'
'x+1/2, y+1/2, z+1/2'
'-x+1, y+1/2, -z+1/2'
'-x, -y, -z'
'x-1/2, -y, z'
'-x+1/2, -y+1/2, -z+1/2'
'x, -y+1/2, z+1/2'

loop_
_atom_site_label
_atom_site_type_symbol
_atom_site_fract_x
_atom_site_fract_y
_atom_site_fract_z
_atom_site_U_iso_or_equiv
_atom_site_adp_type
_atom_site_occupancy
_atom_site_site_symmetry_order
_atom_site_calc_flag
_atom_site_refinement_flags_posn
_atom_site_refinement_flags_adp
_atom_site_refinement_flags_occupancy
_atom_site_disorder_assembly
_atom_site_disorder_group
C12 C -0.13352(16) -0.0948(5) 0.08727(13) 0.0493(9) Uani 1 1 d . . . . .
H12A H -0.153073 -0.126388 0.117697 0.059 Uiso 1 1 calc R U . . .
H12B H -0.124780 -0.199688 0.069692 0.059 Uiso 1 1 calc R U . . .
C18B C 0.1648(10) 0.5674(17) 0.2888(3) 0.057(4) Uani 0.57(4) 1 d . . P A 2
H18A H 0.120121 0.524404 0.292727 0.085 Uiso 0.5 1 calc R U P A 2
H18B H 0.161853 0.686818 0.280495 0.085 Uiso 0.5 1 calc R U P A 2
H18C H 0.193856 0.552252 0.319620 0.085 Uiso 0.5 1 calc R U P A 2
Fe1 Fe 0.250000 0.250000 0.250000 0.02378(13) Uani 1 2 d S . P A .
Se1 Se 0.11883(2) -0.07141(4) 0.37362(2) 0.04525(12) Uani 1 1 d . . . . .
S1 S 0.01904(3) 0.27559(7) 0.01050(2) 0.01895(13) Uani 1 1 d . . . . .
O3 O -0.15903(9) 0.0661(2) 0.01094(7) 0.0263(4) Uani 1 1 d . . . . .
O2 O -0.07035(9) -0.0119(2) 0.10118(6) 0.0249(4) Uani 1 1 d . . . . .
C1 C 0.15981(14) 0.0506(3) 0.32882(10) 0.0266(6) Uani 1 1 d . . . . .
O1 O 0.19245(11) 0.4753(3) 0.24898(7) 0.0332(5) Uani 1 1 d . . . . .
C8 C -0.05045(12) 0.0888(3) 0.06409(9) 0.0187(5) Uani 1 1 d . . . . .
N3 N -0.13809(12) 0.3947(3) -0.16176(8) 0.0282(5) Uani 1 1 d . . . . .
N1 N 0.18716(12) 0.1291(3) 0.30032(8) 0.0311(5) Uani 1 1 d . . . . .
C10 C -0.06349(12) 0.2252(3) -0.01417(8) 0.0180(5) Uani 1 1 d . . . . .
C7 C 0.01292(12) 0.1608(3) 0.06525(8) 0.0192(5) Uani 1 1 d . . . . .
C9 C -0.09399(12) 0.1267(3) 0.01937(9) 0.0192(5) Uani 1 1 d . . . . .
C6 C 0.18568(13) 0.2185(3) 0.13565(9) 0.0263(5) Uani 1 1 d . . . . .
H6 H 0.228114 0.258951 0.129113 0.032 Uiso 1 1 calc R U . . .
C13 C -0.08917(12) 0.2829(3) -0.06471(9) 0.0197(5) Uani 1 1 d . . . . .
C17 C -0.04651(13) 0.3575(3) -0.09642(9) 0.0237(5) Uani 1 1 d . . . . .
H17 H -0.000468 0.371620 -0.085676 0.028 Uiso 1 1 calc R U . . .
N2 N 0.17811(12) 0.1697(3) 0.18276(8) 0.0298(5) Uani 1 1 d . . . . .
C16 C -0.07243(14) 0.4109(3) -0.14408(10) 0.0282(6) Uani 1 1 d . . . . .
H16 H -0.042834 0.460188 -0.164697 0.034 Uiso 1 1 calc R U . . .
C5 C 0.13461(13) 0.2126(3) 0.09634(9) 0.0252(5) Uani 1 1 d . . . . .
H5 H 0.143281 0.247082 0.064377 0.030 Uiso 1 1 calc R U . . .
C4 C 0.06995(13) 0.1552(3) 0.10440(9) 0.0214(5) Uani 1 1 d . . . . .
C15 C -0.17924(14) 0.3243(3) -0.13109(10) 0.0294(6) Uani 1 1 d . . . . .
H15 H -0.225169 0.313546 -0.142686 0.035 Uiso 1 1 calc R U . . .
C14 C -0.15783(13) 0.2667(3) -0.08334(9) 0.0248(5) Uani 1 1 d . . . . .
H14 H -0.188683 0.217599 -0.063682 0.030 Uiso 1 1 calc R U . . .
C11 C -0.18285(16) 0.0029(6) 0.05618(13) 0.0559(10) Uani 1 1 d . . . . .
H11A H -0.196863 0.099206 0.075474 0.067 Uiso 1 1 calc R U . . .
H11B H -0.222672 -0.067860 0.047261 0.067 Uiso 1 1 calc R U . . .
C3 C 0.06255(18) 0.0968(4) 0.15259(11) 0.0477(9) Uani 1 1 d . . . . .
H3 H 0.021129 0.052451 0.160051 0.057 Uiso 1 1 calc R U . . .
C2 C 0.11756(18) 0.1055(5) 0.18943(12) 0.0529(10) Uani 1 1 d . . . . .
H2 H 0.111577 0.063154 0.221138 0.064 Uiso 1 1 calc R U . . .
H1 H 0.176(2) 0.508(5) 0.2208(15) 0.063(12) Uiso 1 1 d . . . . .
C18A C 0.208(2) 0.610(2) 0.2797(9) 0.089(13) Uani 0.43(4) 1 d . . P A 1
H18D H 0.191717 0.713102 0.263063 0.133 Uiso 0.5 1 calc R U P A 1
H18E H 0.256266 0.616140 0.287923 0.133 Uiso 0.5 1 calc R U P A 1
H18F H 0.186339 0.595527 0.309940 0.133 Uiso 0.5 1 calc R U P A 1

loop_
_atom_site_aniso_label
_atom_site_aniso_U_11
_atom_site_aniso_U_22
_atom_site_aniso_U_33
_atom_site_aniso_U_23
_atom_site_aniso_U_13
_atom_site_aniso_U_12
C12 0.0316(17) 0.070(2) 0.0435(18) 0.0283(17) -0.0087(14) -0.0196(16)
C18B 0.089(9) 0.059(6) 0.020(3) -0.004(3) -0.003(4) 0.036(6)
Fe1 0.0260(3) 0.0225(3) 0.0197(3) 0.00440(19) -0.0119(2) -0.0037(2)
Se1 0.0520(2) 0.03813(19) 0.0507(2) 0.00937(14) 0.02864(16) 0.00944(14)
S1 0.0189(3) 0.0193(3) 0.0169(3) 0.0018(2) -0.0062(2) -0.0007(2)
O3 0.0179(9) 0.0349(10) 0.0247(9) 0.0075(8) -0.0037(7) -0.0023(7)
O2 0.0236(9) 0.0298(9) 0.0201(9) 0.0068(7) -0.0030(7) -0.0014(7)
C1 0.0291(14) 0.0255(13) 0.0239(13) -0.0029(10) -0.0033(11) 0.0037(11)
O1 0.0450(13) 0.0305(10) 0.0204(9) 0.0022(8) -0.0126(9) 0.0065(9)
C8 0.0198(12) 0.0180(11) 0.0174(11) 0.0000(9) -0.0015(9) 0.0041(9)
N3 0.0364(13) 0.0267(11) 0.0188(10) -0.0005(9) -0.0094(9) 0.0064(10)
N1 0.0315(13) 0.0346(12) 0.0240(11) 0.0027(10) -0.0111(10) -0.0071(10)
C10 0.0163(11) 0.0177(11) 0.0185(11) -0.0025(9) -0.0055(9) 0.0027(9)
C7 0.0230(12) 0.0169(11) 0.0164(11) -0.0003(9) -0.0044(9) 0.0039(9)
C9 0.0170(12) 0.0192(11) 0.0202(11) 0.0002(9) -0.0042(9) 0.0014(9)
C6 0.0217(13) 0.0323(14) 0.0228(12) -0.0047(10) -0.0070(10) 0.0040(11)
C13 0.0225(12) 0.0167(11) 0.0181(11) -0.0015(9) -0.0056(9) 0.0043(9)
C17 0.0225(13) 0.0249(12) 0.0221(12) 0.0008(10) -0.0046(10) 0.0027(10)
N2 0.0354(13) 0.0250(11) 0.0248(11) 0.0052(9) -0.0156(10) -0.0051(10)
C16 0.0325(15) 0.0306(14) 0.0206(12) 0.0012(10) -0.0007(11) 0.0066(11)
C5 0.0236(13) 0.0332(14) 0.0172(11) -0.0021(10) -0.0045(10) 0.0056(11)
C4 0.0258(13) 0.0159(11) 0.0198(12) 0.0002(9) -0.0090(10) -0.0004(9)
C15 0.0256(14) 0.0294(14) 0.0296(14) -0.0002(11) -0.0124(11) 0.0025(11)
C14 0.0210(13) 0.0261(13) 0.0253(13) 0.0022(10) -0.0070(10) -0.0002(10)
C11 0.0279(17) 0.092(3) 0.046(2) 0.030(2) -0.0060(14) -0.0139(18)
C3 0.0467(19) 0.064(2) 0.0274(15) 0.0199(14) -0.0186(14) -0.0348(17)
C2 0.057(2) 0.069(2) 0.0267(15) 0.0237(15) -0.0233(15) -0.0377(18)
C18A 0.15(3) 0.061(8) 0.045(9) -0.023(7) -0.055(14) 0.048(12)

loop_
_atom_type_symbol
_atom_type_description
_atom_type_scat_dispersion_real
_atom_type_scat_dispersion_imag
_atom_type_scat_source
C C 0.0033 0.0016 'International Tables Vol C Tables 4.2.6.8 and 6.1.1.4'
H H 0.0000 0.0000 'International Tables Vol C Tables 4.2.6.8 and 6.1.1.4'
Fe Fe 0.3463 0.8444 'International Tables Vol C Tables 4.2.6.8 and 6.1.1.4'
N N 0.0061 0.0033 'International Tables Vol C Tables 4.2.6.8 and 6.1.1.4'
O O 0.0106 0.0060 'International Tables Vol C Tables 4.2.6.8 and 6.1.1.4'
S S 0.1246 0.1234 'International Tables Vol C Tables 4.2.6.8 and 6.1.1.4'
Se Se -0.0929 2.2259 'International Tables Vol C Tables 4.2.6.8 and 6.1.1.4'

loop_
_geom_angle_atom_site_label_1
_geom_angle_atom_site_label_2
_geom_angle_atom_site_label_3
_geom_angle
_geom_angle_site_symmetry_1
_geom_angle_site_symmetry_3
_geom_angle_publ_flag
H12A C12 H12B 107.4 . . ?
O2 C12 H12A 108.4 . . ?
O2 C12 H12B 108.4 . . ?
O2 C12 C11 115.6(3) . . ?
C11 C12 H12A 108.4 . . ?
C11 C12 H12B 108.4 . . ?
H18A C18B H18B 109.5 . . ?
H18A C18B H18C 109.5 . . ?
H18B C18B H18C 109.5 . . ?
O1 C18B H18A 109.5 . . ?
O1 C18B H18B 109.5 . . ?
O1 C18B H18C 109.5 . . ?
O1 Fe1 O1 180.0 7 . ?
O1 Fe1 N1 91.62(9) . . ?
O1 Fe1 N1 88.38(9) . 7 ?
O1 Fe1 N1 88.37(9) 7 . ?
O1 Fe1 N1 91.62(9) 7 7 ?
O1 Fe1 N2 85.99(8) 7 7 ?
O1 Fe1 N2 94.01(8) 7 . ?
O1 Fe1 N2 94.01(8) . 7 ?
O1 Fe1 N2 85.99(8) . . ?
N1 Fe1 N1 180.0 . 7 ?
N1 Fe1 N2 88.81(8) 7 . ?
N1 Fe1 N2 91.18(8) 7 7 ?
N1 Fe1 N2 88.82(8) . 7 ?
N1 Fe1 N2 91.19(8) . . ?
N2 Fe1 N2 180.0 7 . ?
C7 S1 C10 93.14(11) . . ?
C9 O3 C11 111.7(2) . . ?
C8 O2 C12 112.93(19) . . ?
N1 C1 Se1 179.0(3) . . ?
C18B O1 Fe1 131.2(4) . . ?
C18B O1 H1 112(3) . . ?
Fe1 O1 H1 115(3) . . ?
C18A O1 Fe1 124.2(9) . . ?
C18A O1 H1 111(3) . . ?
O2 C8 C7 124.0(2) . . ?
O2 C8 C9 122.5(2) . . ?
C7 C8 C9 113.6(2) . . ?
C15 N3 C16 117.0(2) . . ?
C1 N1 Fe1 171.7(2) . . ?
C9 C10 S1 109.88(17) . . ?
C9 C10 C13 130.2(2) . . ?
C13 C10 S1 119.89(18) . . ?
C8 C7 S1 109.97(17) . . ?
C8 C7 C4 129.7(2) . . ?
C4 C7 S1 120.34(18) . . ?
O3 C9 C8 122.5(2) . . ?
O3 C9 C10 124.0(2) . . ?
C10 C9 C8 113.4(2) . . ?
N2 C6 H6 117.9 . . ?
N2 C6 C5 124.1(3) . . ?
C5 C6 H6 117.9 . . ?
C17 C13 C10 121.5(2) . . ?
C17 C13 C14 116.8(2) . . ?
C14 C13 C10 121.8(2) . . ?
C13 C17 H17 120.0 . . ?
C16 C17 C13 120.1(2) . . ?
C16 C17 H17 120.0 . . ?
C6 N2 Fe1 123.04(18) . . ?
C2 N2 Fe1 119.77(19) . . ?
C2 N2 C6 115.4(2) . . ?
N3 C16 C17 123.0(3) . . ?
N3 C16 H16 118.5 . . ?
C17 C16 H16 118.5 . . ?
C6 C5 H5 120.0 . . ?
C6 C5 C4 120.1(2) . . ?
C4 C5 H5 120.0 . . ?
C5 C4 C7 122.0(2) . . ?
C3 C4 C7 121.8(2) . . ?
C3 C4 C5 116.1(2) . . ?
N3 C15 H15 118.0 . . ?
N3 C15 C14 124.0(2) . . ?
C14 C15 H15 118.0 . . ?
C13 C14 H14 120.4 . . ?
C15 C14 C13 119.3(2) . . ?
C15 C14 H14 120.4 . . ?
C12 C11 O3 114.2(3) . . ?
C12 C11 H11A 108.7 . . ?
C12 C11 H11B 108.7 . . ?
O3 C11 H11A 108.7 . . ?
O3 C11 H11B 108.7 . . ?
H11A C11 H11B 107.6 . . ?
C4 C3 H3 120.3 . . ?
C2 C3 C4 119.3(3) . . ?
C2 C3 H3 120.3 . . ?
N2 C2 C3 124.8(3) . . ?
N2 C2 H2 117.6 . . ?
C3 C2 H2 117.6 . . ?
O1 C18A H18D 109.5 . . ?
O1 C18A H18E 109.5 . . ?
O1 C18A H18F 109.5 . . ?
H18D C18A H18E 109.5 . . ?
H18D C18A H18F 109.5 . . ?
H18E C18A H18F 109.5 . . ?

loop_
_geom_bond_atom_site_label_1
_geom_bond_atom_site_label_2
_geom_bond_distance
_geom_bond_site_symmetry_2
_geom_bond_publ_flag
C12 H12A 0.9700 . ?
C12 H12B 0.9700 . ?
C12 O2 1.419(3) . ?
C12 C11 1.431(4) . ?
C18B H18A 0.9600 . ?
C18B H18B 0.9600 . ?
C18B H18C 0.9600 . ?
C18B O1 1.442(8) . ?
Fe1 O1 2.095(2) 7 ?
Fe1 O1 2.095(2) . ?
Fe1 N1 2.147(2) . ?
Fe1 N1 2.147(2) 7 ?
Fe1 N2 2.256(2) . ?
Fe1 N2 2.256(2) 7 ?
Se1 C1 1.792(3) . ?
S1 C10 1.736(2) . ?
S1 C7 1.733(2) . ?
O3 C9 1.365(3) . ?
O3 C11 1.433(4) . ?
O2 C8 1.358(3) . ?
C1 N1 1.157(4) . ?
O1 H1 0.83(4) . ?
O1 C18A 1.348(12) . ?
C8 C7 1.370(3) . ?
C8 C9 1.426(3) . ?
N3 C16 1.337(4) . ?
N3 C15 1.335(4) . ?
C10 C9 1.371(3) . ?
C10 C13 1.462(3) . ?
C7 C4 1.453(3) . ?
C6 H6 0.9300 . ?
C6 N2 1.341(3) . ?
C6 C5 1.376(3) . ?
C13 C17 1.387(4) . ?
C13 C14 1.399(3) . ?
C17 H17 0.9300 . ?
C17 C16 1.385(3) . ?
N2 C2 1.327(4) . ?
C16 H16 0.9300 . ?
C5 H5 0.9300 . ?
C5 C4 1.393(4) . ?
C4 C3 1.390(4) . ?
C15 H15 0.9300 . ?
C15 C14 1.377(3) . ?
C14 H14 0.9300 . ?
C11 H11A 0.9700 . ?
C11 H11B 0.9700 . ?
C3 H3 0.9300 . ?
C3 C2 1.387(4) . ?
C2 H2 0.9300 . ?
C18A H18D 0.9600 . ?
C18A H18E 0.9600 . ?
C18A H18F 0.9600 . ?

loop_
_geom_torsion_atom_site_label_1
_geom_torsion_atom_site_label_2
_geom_torsion_atom_site_label_3
_geom_torsion_atom_site_label_4
_geom_torsion
_geom_torsion_site_symmetry_1
_geom_torsion_site_symmetry_2
_geom_torsion_site_symmetry_3
_geom_torsion_site_symmetry_4
_geom_torsion_publ_flag
C12 O2 C8 C7 -169.5(3) . . . . ?
C12 O2 C8 C9 9.2(3) . . . . ?
Fe1 N2 C2 C3 160.8(3) . . . . ?
S1 C10 C9 O3 -179.92(19) . . . . ?
S1 C10 C9 C8 -1.4(3) . . . . ?
S1 C10 C13 C17 8.8(3) . . . . ?
S1 C10 C13 C14 -170.73(19) . . . . ?
S1 C7 C4 C5 -12.0(3) . . . . ?
S1 C7 C4 C3 165.9(2) . . . . ?
O2 C12 C11 O3 54.9(5) . . . . ?
O2 C8 C7 S1 178.52(18) . . . . ?
O2 C8 C7 C4 -2.9(4) . . . . ?
O2 C8 C9 O3 0.8(4) . . . . ?
O2 C8 C9 C10 -177.7(2) . . . . ?
C8 C7 C4 C5 169.5(2) . . . . ?
C8 C7 C4 C3 -12.5(4) . . . . ?
N3 C15 C14 C13 0.7(4) . . . . ?
C10 S1 C7 C8 -0.44(19) . . . . ?
C10 S1 C7 C4 -179.2(2) . . . . ?
C10 C13 C17 C16 -179.9(2) . . . . ?
C10 C13 C14 C15 179.6(2) . . . . ?
C7 S1 C10 C9 1.07(19) . . . . ?
C7 S1 C10 C13 -176.90(19) . . . . ?
C7 C8 C9 O3 179.7(2) . . . . ?
C7 C8 C9 C10 1.1(3) . . . . ?
C7 C4 C3 C2 -175.5(3) . . . . ?
C9 O3 C11 C12 -41.9(4) . . . . ?
C9 C8 C7 S1 -0.3(3) . . . . ?
C9 C8 C7 C4 178.3(2) . . . . ?
C9 C10 C13 C17 -168.7(2) . . . . ?
C9 C10 C13 C14 11.8(4) . . . . ?
C6 N2 C2 C3 -4.3(5) . . . . ?
C6 C5 C4 C7 174.4(2) . . . . ?
C6 C5 C4 C3 -3.6(4) . . . . ?
C13 C10 C9 O3 -2.2(4) . . . . ?
C13 C10 C9 C8 176.3(2) . . . . ?
C13 C17 C16 N3 0.2(4) . . . . ?
C17 C13 C14 C15 0.0(4) . . . . ?
N2 C6 C5 C4 0.8(4) . . . . ?
C16 N3 C15 C14 -0.8(4) . . . . ?
C5 C6 N2 Fe1 -161.4(2) . . . . ?
C5 C6 N2 C2 3.1(4) . . . . ?
C5 C4 C3 C2 2.6(5) . . . . ?
C4 C3 C2 N2 1.5(6) . . . . ?
C15 N3 C16 C17 0.4(4) . . . . ?
C14 C13 C17 C16 -0.4(4) . . . . ?
C11 C12 O2 C8 -36.3(4) . . . . ?
C11 O3 C9 C8 15.5(4) . . . . ?
C11 O3 C9 C10 -166.1(3) . . . . ?

loop_
_smtbx_masks_void_nr
_smtbx_masks_void_average_x
_smtbx_masks_void_average_y
_smtbx_masks_void_average_z
_smtbx_masks_void_volume
_smtbx_masks_void_count_electrons
_smtbx_masks_void_content
1 0.000 -0.940 0.250 102.2 18.3 '2 H2O'
2 0.000 -0.040 0.750 102.2 18.3 '2 H2O'
3 0.250 0.042 0.500 73.0 16.3 '2 H2O'
4 0.250 0.458 0.000 73.0 16.4 '2 H2O'
5 0.500 -0.982 0.250 102.2 18.3 '2 H2O'
6 0.500 0.297 0.750 102.2 18.3 '2 H2O'
7 0.750 -0.042 0.500 73.0 16.4 '2 H2O'
8 0.750 0.542 0.000 73.0 16.3 '2 H2O'
